data_2019983
loop_
_publ_author_name
'Su, Feng'
'Lu, Li-Ping'

_publ_section_title
;
 A three-dimensional Cd^II^ coordination polymer constructed from
 1,1'-biphenyl-2,2',5,5'-tetracarboxylate and
 1,4-bis(1<i>H</i>-imidazol-1-yl)benzene ligands
;
_journal_coeditor_code OV3059
_journal_issue 7
_journal_name_full 'Acta Crystallographica Section C'
_journal_page_first
;
;
_journal_paper_doi 10.1107/S2053229615010992
_journal_volume 71
_journal_year 2015
_chemical_formula_iupac '[Cd2 (C16 H6 O8) (C12 H10 N4)2 (H2 O)], 2H2 O'
_chemical_formula_moiety 'C40 H28 Cd2 N8 O9, 2(H2 O)'
_chemical_formula_sum 'C40 H32 Cd2 N8 O11'
_chemical_formula_weight 1025.54
_chemical_name_systematic
'Poly[[aqua(\m~5~-1,1'-biphenyl-2,2',5,5'-tetracarboxylato)bis[\m~2~-1,4-bis(1<i>H</i>-imidazol-1-yl)benzene]dicadmium(II)] dihydrate]'
_space_group_IT_number 14
_symmetry_cell_setting monoclinic
_symmetry_space_group_name_Hall '-P 2ybc'
_symmetry_space_group_name_H-M 'P 1 21/c 1'
_atom_sites_solution_hydrogens geom
_atom_sites_solution_primary direct
_atom_sites_solution_secondary difmap
_audit_creation_method SHELXL-97
_cell_angle_alpha 90.00
_cell_angle_beta 110.5470(10)
_cell_angle_gamma 90.00
_cell_formula_units_Z 4
_cell_length_a 13.8742(5)
_cell_length_b 16.5419(6)
_cell_length_c 18.5356(9)
_cell_measurement_reflns_used 9295
_cell_measurement_temperature 296(2)
_cell_measurement_theta_max 28.31
_cell_measurement_theta_min 3.26
_cell_volume 3983.4(3)
_computing_cell_refinement
;
SAINT (Bruker, 2000)
;
_computing_data_collection
;
APEX2 (Bruker, 2000)
;
_computing_data_reduction
;
SAINT (Bruker, 2000)
;
_computing_molecular_graphics
;
SHELXTL (Sheldrick, 2015),
DIAMOND (Brandenburg, 2005),
Mercury (Macrae <i>et al.</i>,  2006) and
OLEX (Dolomanov <i>et al.</i>,  2003)
;
_computing_publication_material
;
pubCIF (Westrip, 2010)
;
_computing_structure_refinement
;
SHELXL97 (Sheldrick, 2015)
;
_computing_structure_solution
;
SHELXS97 (Sheldrick, 2015)
;
_diffrn_ambient_temperature 296(2)
_diffrn_measured_fraction_theta_full 0.997
_diffrn_measured_fraction_theta_max 0.997
_diffrn_measurement_device_type 'Bruker APEXII CCD'
_diffrn_measurement_method '\f and \w scans'
_diffrn_radiation_monochromator graphite
_diffrn_radiation_source 'sealed tube'
_diffrn_radiation_type MoK\a
_diffrn_radiation_wavelength 0.71073
_diffrn_reflns_av_R_equivalents 0.0540
_diffrn_reflns_av_sigmaI/netI 0.0399
_diffrn_reflns_limit_h_max 18
_diffrn_reflns_limit_h_min -18
_diffrn_reflns_limit_k_max 22
_diffrn_reflns_limit_k_min -22
_diffrn_reflns_limit_l_max 24
_diffrn_reflns_limit_l_min -24
_diffrn_reflns_number 54041
_diffrn_reflns_theta_full 28.40
_diffrn_reflns_theta_max 28.40
_diffrn_reflns_theta_min 1.70
_exptl_absorpt_coefficient_mu 1.140
_exptl_absorpt_correction_T_max 0.8476
_exptl_absorpt_correction_T_min 0.7636
_exptl_absorpt_correction_type multi-scan
_exptl_absorpt_process_details
;
(<i>SADABS</i>; Bruker, 2000)
;
_exptl_crystal_colour colourless
_exptl_crystal_density_diffrn 1.710
_exptl_crystal_density_method 'not measured'
_exptl_crystal_description block
_exptl_crystal_F_000 2048
_exptl_crystal_size_max 0.25
_exptl_crystal_size_mid 0.22
_exptl_crystal_size_min 0.15
_refine_diff_density_max 1.281
_refine_diff_density_min -0.864
_refine_ls_extinction_method none
_refine_ls_goodness_of_fit_ref 1.007
_refine_ls_hydrogen_treatment constr
_refine_ls_matrix_type full
_refine_ls_number_parameters 550
_refine_ls_number_reflns 9970
_refine_ls_number_restraints 0
_refine_ls_restrained_S_all 1.007
_refine_ls_R_factor_all 0.0531
_refine_ls_R_factor_gt 0.0335
_refine_ls_shift/su_max 0.001
_refine_ls_shift/su_mean 0.000
_refine_ls_structure_factor_coef Fsqd
_refine_ls_weighting_details 'calc w=1/[\s^2^(Fo^2^)+(0.0376P)^2^+2.4969P] where P=(Fo^2^+2Fc^2^)/3'
_refine_ls_weighting_scheme calc
_refine_ls_wR_factor_gt 0.0757
_refine_ls_wR_factor_ref 0.0840
_reflns_number_gt 7638
_reflns_number_total 9970
_reflns_threshold_expression I>2\s(I)
_cod_data_source_file ov3059sup1.cf
_cod_data_source_block I
_cod_original_sg_symbol_H-M 'P 21/c'
_cod_database_code 2019983
_cod_database_fobs_code 2019983

loop_
_symmetry_equiv_pos_as_xyz
'x, y, z'
'-x, y+1/2, -z+1/2'
'-x, -y, -z'
'x, -y-1/2, z-1/2'

loop_
_atom_site_type_symbol
_atom_site_label
_atom_site_fract_x
_atom_site_fract_y
_atom_site_fract_z
_atom_site_U_iso_or_equiv
_atom_site_adp_type
_atom_site_calc_flag
_atom_site_refinement_flags
_atom_site_occupancy
_atom_site_symmetry_multiplicity
Cd Cd1 0.536407(15) 0.058130(13) 0.180507(11) 0.02436(6) Uani d . 1 1
Cd Cd2 0.541208(16) 0.316045(13) 0.225641(12) 0.02816(6) Uani d . 1 1
O O1 0.49800(18) 0.06294(12) 0.29071(13) 0.0357(5) Uani d . 1 1
O O2 0.47754(17) 0.18619(13) 0.24295(12) 0.0334(5) Uani d . 1 1
O O3 0.63597(16) 0.24807(13) 0.65738(11) 0.0317(5) Uani d . 1 1
O O4 0.55649(19) 0.35771(14) 0.59295(12) 0.0405(6) Uani d . 1 1
O O5 0.46063(17) 0.39578(14) 0.29158(14) 0.0395(6) Uani d . 1 1
O O6 0.38373(18) 0.45661(13) 0.36158(13) 0.0363(5) Uani d . 1 1
O O7 0.0994(2) 0.08122(16) 0.2632(2) 0.0703(9) Uani d . 1 1
O O8 -0.01194(18) 0.17117(15) 0.19383(15) 0.0489(6) Uani d . 1 1
O O9 0.6040(2) 0.43248(15) 0.18765(19) 0.0642(9) Uani d D 1 1
H H9A 0.5812 0.4767 0.1944 0.096 Uiso d RD 1 1
H H9B 0.6666 0.4388 0.1994 0.096 Uiso d RD 1 1
O O10 0.8496(2) 0.29459(18) 0.1803(2) 0.0812(10) Uani d D 1 1
H H10A 0.8869 0.2561 0.1784 0.122 Uiso d RD 1 1
H H10B 0.7884 0.2798 0.1657 0.122 Uiso d RD 1 1
O O11 0.7829(3) 0.4588(2) 0.1575(3) 0.1320(19) Uani d D 1 1
H H11A 0.8020 0.4095 0.1652 0.198 Uiso d RD 1 1
H H11B 0.8173 0.4966 0.1840 0.198 Uiso d RD 1 1
N N1 0.4013(2) 0.32792(17) 0.11752(16) 0.0380(6) Uani d . 1 1
N N2 0.2454(2) 0.3105(2) 0.03445(16) 0.0454(8) Uani d . 1 1
N N3 -0.1668(2) 0.21199(19) -0.08358(15) 0.0388(7) Uani d . 1 1
N N4 0.6757(2) 0.30801(17) 0.33547(15) 0.0380(7) Uani d . 1 1
N N5 0.37545(19) 0.04083(17) 0.09466(15) 0.0345(6) Uani d . 1 1
N N6 0.2100(2) 0.02646(19) 0.03027(16) 0.0393(7) Uani d . 1 1
N N7 0.70602(19) 0.06974(17) 0.26523(15) 0.0343(6) Uani d . 1 1
N N8 0.85484(19) 0.04645(17) 0.35757(15) 0.0356(6) Uani d . 1 1
C C1 0.4896(2) 0.13801(18) 0.29790(17) 0.0272(6) Uani d . 1 1
C C2 0.5027(2) 0.16990(17) 0.37631(16) 0.0261(6) Uani d . 1 1
C C3 0.5852(3) 0.14160(19) 0.43844(18) 0.0354(7) Uani d . 1 1
H H3 0.6238 0.0983 0.4315 0.043 Uiso calc R 1 1
C C4 0.6110(2) 0.17668(19) 0.51033(18) 0.0344(7) Uani d . 1 1
H H4 0.6658 0.1566 0.5516 0.041 Uiso calc R 1 1
C C5 0.5550(2) 0.24186(18) 0.52049(16) 0.0260(6) Uani d . 1 1
C C6 0.5847(2) 0.28569(19) 0.59637(16) 0.0263(6) Uani d . 1 1
C C7 0.4690(2) 0.26764(17) 0.45953(16) 0.0253(6) Uani d . 1 1
H H7 0.4300 0.3103 0.4672 0.030 Uiso calc R 1 1
C C8 0.4400(2) 0.23137(17) 0.38742(16) 0.0232(6) Uani d . 1 1
C C9 0.3381(2) 0.25251(17) 0.32867(16) 0.0239(6) Uani d . 1 1
C C10 0.3132(2) 0.33248(17) 0.30548(16) 0.0258(6) Uani d . 1 1
C C11 0.3932(2) 0.39827(17) 0.32211(16) 0.0259(6) Uani d . 1 1
C C12 0.2123(2) 0.35304(19) 0.26407(18) 0.0329(7) Uani d . 1 1
H H12 0.1956 0.4068 0.2507 0.039 Uiso calc R 1 1
C C13 0.1358(2) 0.29504(19) 0.24226(18) 0.0328(7) Uani d . 1 1
H H13 0.0681 0.3101 0.2154 0.039 Uiso calc R 1 1
C C14 0.1597(2) 0.21448(18) 0.26032(17) 0.0278(6) Uani d . 1 1
C C15 0.0762(3) 0.1505(2) 0.2372(2) 0.0359(7) Uani d . 1 1
C C16 0.2614(2) 0.19412(17) 0.30428(16) 0.0275(6) Uani d . 1 1
H H16 0.2780 0.1403 0.3174 0.033 Uiso calc R 1 1
C C17 0.3847(3) 0.3822(2) 0.0581(2) 0.0432(8) Uani d . 1 1
H H17 0.4323 0.4199 0.0542 0.052 Uiso calc R 1 1
C C18 0.2888(3) 0.3723(2) 0.0064(2) 0.0464(9) Uani d . 1 1
H H18 0.2583 0.4014 -0.0389 0.056 Uiso calc R 1 1
C C19 0.3163(3) 0.2864(2) 0.1012(2) 0.0450(9) Uani d . 1 1
H H19 0.3061 0.2452 0.1320 0.054 Uiso calc R 1 1
C C20 0.1412(3) 0.2831(3) 0.00336(19) 0.0443(9) Uani d . 1 1
C C21 0.0984(3) 0.2599(4) -0.0715(2) 0.0770(17) Uani d . 1 1
H H21 0.1375 0.2601 -0.1033 0.092 Uiso calc R 1 1
C C22 -0.0037(3) 0.2359(4) -0.1001(2) 0.0727(15) Uani d . 1 1
H H22 -0.0330 0.2200 -0.1513 0.087 Uiso calc R 1 1
C C23 -0.0615(3) 0.2355(2) -0.05425(19) 0.0411(8) Uani d . 1 1
C C24 -0.0180(3) 0.2590(4) 0.0210(2) 0.0769(16) Uani d . 1 1
H H24 -0.0568 0.2586 0.0531 0.092 Uiso calc R 1 1
C C25 0.0832(3) 0.2832(4) 0.0491(2) 0.0813(17) Uani d . 1 1
H H25 0.1124 0.2998 0.1002 0.098 Uiso calc R 1 1
C C26 -0.2221(3) 0.1783(2) -0.0426(2) 0.0437(9) Uani d . 1 1
H H26 -0.1977 0.1660 0.0097 0.052 Uiso calc R 1 1
C C27 0.6816(3) 0.3338(2) 0.40734(19) 0.0397(8) Uani d . 1 1
H H27 0.6276 0.3560 0.4195 0.048 Uiso calc R 1 1
C C28 0.7679(3) 0.2805(2) 0.34352(19) 0.0450(9) Uani d . 1 1
H H28 0.7856 0.2586 0.3037 0.054 Uiso calc R 1 1
C C29 0.3593(3) 0.0382(2) 0.01755(19) 0.0408(8) Uani d . 1 1
H H29 0.4108 0.0420 -0.0036 0.049 Uiso calc R 1 1
C C30 0.2590(3) 0.0295(2) -0.0231(2) 0.0447(9) Uani d . 1 1
H H30 0.2284 0.0262 -0.0764 0.054 Uiso calc R 1 1
C C31 0.2842(2) 0.0332(2) 0.10018(19) 0.0392(8) Uani d . 1 1
H H31 0.2723 0.0326 0.1465 0.047 Uiso calc R 1 1
C C32 0.1032(3) 0.0136(2) 0.0149(2) 0.0430(9) Uani d . 1 1
C C33 0.0428(3) -0.0210(3) -0.0539(2) 0.0667(14) Uani d . 1 1
H H33 0.0717 -0.0354 -0.0903 0.080 Uiso calc R 1 1
C C34 0.0603(3) 0.0342(3) 0.0684(2) 0.0635(13) Uani d . 1 1
H H34 0.1009 0.0573 0.1148 0.076 Uiso calc R 1 1
C C35 0.7846(3) 0.0911(2) 0.24043(19) 0.0395(8) Uani d . 1 1
H H35 0.7755 0.1122 0.1920 0.047 Uiso calc R 1 1
C C36 0.8766(3) 0.0773(2) 0.29562(19) 0.0407(8) Uani d . 1 1
H H36 0.9413 0.0866 0.2927 0.049 Uiso calc R 1 1
C C37 0.7509(2) 0.0424(2) 0.33525(18) 0.0353(7) Uani d . 1 1
H H37 0.7157 0.0226 0.3660 0.042 Uiso calc R 1 1
C C38 0.9282(2) 0.0227(2) 0.42992(18) 0.0357(7) Uani d . 1 1
C C39 1.0234(3) -0.0056(3) 0.4336(2) 0.0477(10) Uani d . 1 1
H H39 1.0395 -0.0093 0.3891 0.057 Uiso calc R 1 1
C C40 0.9053(3) 0.0282(3) 0.4963(2) 0.0483(10) Uani d . 1 1
H H40 0.8413 0.0474 0.4939 0.058 Uiso calc R 1 1

loop_
_atom_site_aniso_label
_atom_site_aniso_U_11
_atom_site_aniso_U_22
_atom_site_aniso_U_33
_atom_site_aniso_U_12
_atom_site_aniso_U_13
_atom_site_aniso_U_23
Cd1 0.02174(11) 0.02846(11) 0.02011(10) 0.00238(8) 0.00388(8) 0.00012(8)
Cd2 0.02220(11) 0.03030(12) 0.02871(12) -0.00042(9) 0.00485(9) -0.00365(9)
O1 0.0543(15) 0.0251(11) 0.0353(12) -0.0053(10) 0.0252(11) -0.0081(9)
O2 0.0421(13) 0.0326(12) 0.0249(11) -0.0067(10) 0.0111(10) -0.0033(9)
O3 0.0280(11) 0.0401(13) 0.0238(11) -0.0005(9) 0.0051(9) 0.0022(9)
O4 0.0528(15) 0.0342(13) 0.0264(12) 0.0089(11) 0.0039(11) -0.0065(9)
O5 0.0354(13) 0.0387(13) 0.0526(15) -0.0088(10) 0.0258(12) -0.0115(11)
O6 0.0461(14) 0.0283(12) 0.0384(13) -0.0072(10) 0.0196(11) -0.0068(10)
O7 0.0407(16) 0.0358(15) 0.120(3) -0.0087(12) 0.0098(17) 0.0120(16)
O8 0.0299(13) 0.0533(16) 0.0570(16) -0.0090(11) 0.0072(12) -0.0019(13)
O9 0.0598(18) 0.0274(13) 0.125(3) 0.0020(12) 0.0571(19) 0.0019(15)
O10 0.0458(18) 0.0579(19) 0.133(3) -0.0013(15) 0.0235(19) 0.002(2)
O11 0.073(3) 0.084(3) 0.248(6) -0.027(2) 0.067(3) -0.050(3)
N1 0.0260(14) 0.0480(17) 0.0345(15) 0.0003(12) 0.0037(12) 0.0020(13)
N2 0.0279(15) 0.069(2) 0.0321(15) -0.0044(14) 0.0019(12) 0.0078(14)
N3 0.0262(14) 0.0580(18) 0.0282(14) -0.0031(13) 0.0044(11) 0.0052(13)
N4 0.0274(14) 0.0492(17) 0.0335(15) 0.0015(12) 0.0057(12) -0.0072(13)
N5 0.0239(13) 0.0465(17) 0.0305(14) -0.0032(12) 0.0061(11) -0.0008(12)
N6 0.0208(13) 0.0598(19) 0.0313(15) -0.0005(13) 0.0017(11) -0.0058(13)
N7 0.0251(13) 0.0420(16) 0.0300(14) 0.0020(12) 0.0025(11) 0.0028(12)
N8 0.0226(13) 0.0508(17) 0.0275(14) -0.0004(12) 0.0015(11) 0.0053(12)
C1 0.0237(14) 0.0312(16) 0.0284(15) -0.0029(12) 0.0113(12) -0.0034(12)
C2 0.0301(16) 0.0231(14) 0.0258(14) 0.0007(12) 0.0108(12) -0.0022(11)
C3 0.0380(18) 0.0303(17) 0.0354(17) 0.0142(14) 0.0096(15) -0.0014(13)
C4 0.0326(17) 0.0350(18) 0.0298(16) 0.0105(14) 0.0038(13) 0.0017(13)
C5 0.0287(15) 0.0272(15) 0.0220(14) 0.0003(12) 0.0087(12) 0.0007(11)
C6 0.0233(14) 0.0343(16) 0.0213(14) -0.0025(12) 0.0080(12) -0.0028(12)
C7 0.0284(15) 0.0233(14) 0.0243(14) 0.0022(12) 0.0094(12) -0.0009(11)
C8 0.0249(14) 0.0224(14) 0.0231(14) -0.0016(11) 0.0094(12) 0.0005(11)
C9 0.0253(14) 0.0270(15) 0.0200(13) 0.0022(11) 0.0087(11) -0.0019(11)
C10 0.0255(15) 0.0239(14) 0.0271(15) -0.0026(11) 0.0081(12) 0.0020(11)
C11 0.0250(15) 0.0253(15) 0.0226(14) 0.0006(11) 0.0021(12) 0.0041(11)
C12 0.0308(17) 0.0253(16) 0.0383(18) 0.0020(13) 0.0068(14) 0.0050(13)
C13 0.0229(15) 0.0385(18) 0.0329(17) 0.0000(13) 0.0044(13) 0.0028(14)
C14 0.0271(15) 0.0322(16) 0.0254(15) -0.0056(13) 0.0109(12) -0.0022(12)
C15 0.0296(17) 0.0363(18) 0.0427(19) -0.0043(14) 0.0139(15) -0.0056(15)
C16 0.0307(16) 0.0229(14) 0.0288(15) -0.0004(12) 0.0104(13) -0.0001(12)
C17 0.0317(18) 0.051(2) 0.045(2) 0.0027(16) 0.0120(16) 0.0082(17)
C18 0.0338(19) 0.067(3) 0.0363(19) 0.0092(18) 0.0091(16) 0.0143(18)
C19 0.0308(18) 0.059(2) 0.0362(19) -0.0085(17) 0.0010(15) 0.0094(17)
C20 0.0252(17) 0.074(3) 0.0288(17) -0.0042(17) 0.0036(14) 0.0033(17)
C21 0.034(2) 0.163(5) 0.035(2) -0.022(3) 0.0131(18) -0.016(3)
C22 0.041(2) 0.147(5) 0.0258(19) -0.024(3) 0.0069(17) -0.021(2)
C23 0.0279(17) 0.062(2) 0.0291(17) -0.0060(16) 0.0043(14) 0.0008(16)
C24 0.043(2) 0.149(5) 0.039(2) -0.030(3) 0.015(2) -0.014(3)
C25 0.044(2) 0.164(5) 0.031(2) -0.034(3) 0.0074(18) -0.020(3)
C26 0.0379(19) 0.060(2) 0.0298(17) -0.0005(17) 0.0082(15) 0.0128(16)
C27 0.0331(18) 0.050(2) 0.0346(18) 0.0007(15) 0.0101(15) -0.0063(15)
C28 0.0330(18) 0.069(3) 0.0270(17) 0.0088(17) 0.0032(14) -0.0100(16)
C29 0.0308(18) 0.060(2) 0.0308(17) -0.0075(16) 0.0095(14) -0.0013(16)
C30 0.0355(19) 0.068(3) 0.0269(17) -0.0053(17) 0.0065(15) -0.0027(16)
C31 0.0261(16) 0.059(2) 0.0292(17) -0.0047(15) 0.0057(14) -0.0077(15)
C32 0.0246(17) 0.061(2) 0.0382(19) 0.0003(16) 0.0045(14) -0.0118(17)
C33 0.029(2) 0.124(4) 0.046(2) -0.007(2) 0.0113(18) -0.029(3)
C34 0.0276(19) 0.116(4) 0.041(2) -0.010(2) 0.0039(16) -0.033(2)
C35 0.0320(18) 0.049(2) 0.0332(18) -0.0025(15) 0.0053(14) 0.0101(15)
C36 0.0304(17) 0.052(2) 0.0383(19) -0.0076(15) 0.0103(15) 0.0069(16)
C37 0.0235(15) 0.052(2) 0.0271(16) 0.0037(14) 0.0048(13) 0.0035(14)
C38 0.0233(15) 0.050(2) 0.0258(16) 0.0014(14) -0.0013(13) 0.0031(14)
C39 0.0300(18) 0.083(3) 0.0286(18) 0.0116(18) 0.0088(15) 0.0047(18)
C40 0.0261(17) 0.077(3) 0.0364(19) 0.0135(18) 0.0045(15) 0.0046(18)

loop_
_atom_type_symbol
_atom_type_description
_atom_type_scat_dispersion_real
_atom_type_scat_dispersion_imag
_atom_type_scat_source
C C 0.0033 0.0016 'International Tables Vol C Tables 4.2.6.8 and 6.1.1.4'
H H 0.0000 0.0000 'International Tables Vol C Tables 4.2.6.8 and 6.1.1.4'
Cd Cd -0.8075 1.2024 'International Tables Vol C Tables 4.2.6.8 and 6.1.1.4'
N N 0.0061 0.0033 'International Tables Vol C Tables 4.2.6.8 and 6.1.1.4'
O O 0.0106 0.0060 'International Tables Vol C Tables 4.2.6.8 and 6.1.1.4'

loop_
_geom_angle_atom_site_label_1
_geom_angle_atom_site_label_2
_geom_angle_atom_site_label_3
_geom_angle_site_symmetry_1
_geom_angle_site_symmetry_3
_geom_angle
_geom_angle_publ_flag
O4 Cd1 N5 4_565 . 84.93(9) y
O4 Cd1 O1 4_565 . 139.18(8) y
N5 Cd1 O1 . . 98.68(9) y
O4 Cd1 O6 4_565 2_645 90.62(8) y
N5 Cd1 O6 . 2_645 98.26(9) y
O1 Cd1 O6 . 2_645 128.40(8) y
O4 Cd1 N7 4_565 . 94.84(9) y
N5 Cd1 N7 . . 176.47(10) y
O1 Cd1 N7 . . 83.80(9) y
O6 Cd1 N7 2_645 . 78.22(9) y
N4 Cd2 N1 . . 177.24(10) y
N4 Cd2 O9 . . 92.48(11) y
N1 Cd2 O9 . . 87.47(11) y
N4 Cd2 O5 . . 87.52(9) y
N1 Cd2 O5 . . 89.72(9) ?
O9 Cd2 O5 . . 89.42(9) ?
N4 Cd2 O3 . 4_565 91.00(9) y
N1 Cd2 O3 . 4_565 91.73(9) y
O9 Cd2 O3 . 4_565 82.63(8) y
O5 Cd2 O3 . 4_565 171.84(7) y
N4 Cd2 O2 . . 93.11(9) y
N1 Cd2 O2 . . 87.38(9) y
O9 Cd2 O2 . . 169.40(9) y
O5 Cd2 O2 . . 99.81(8) y
O3 Cd2 O2 4_565 . 88.27(7) y
C1 O1 Cd1 . . 100.86(18) ?
C1 O2 Cd2 . . 136.82(19) ?
C6 O3 Cd2 . 4_566 116.93(18) ?
C6 O4 Cd1 . 4_566 132.5(2) ?
C11 O5 Cd2 . . 145.7(2) ?
C11 O6 Cd1 . 2_655 101.81(18) ?
Cd2 O9 H9A . . 119.0 ?
Cd2 O9 H9B . . 119.9 ?
H9A O9 H9B . . 105.8 ?
H10A O10 H10B . . 110.0 ?
H11A O11 H11B . . 122.5 ?
C19 N1 C17 . . 105.9(3) ?
C19 N1 Cd2 . . 125.8(2) ?
C17 N1 Cd2 . . 128.2(2) ?
C19 N2 C18 . . 107.0(3) ?
C19 N2 C20 . . 125.9(3) ?
C18 N2 C20 . . 126.7(3) ?
C28 N3 C26 4_465 . 106.5(3) ?
C28 N3 C23 4_465 . 126.8(3) ?
C26 N3 C23 . . 126.7(3) ?
C28 N4 C27 . . 105.8(3) ?
C28 N4 Cd2 . . 126.3(2) ?
C27 N4 Cd2 . . 127.8(2) ?
C31 N5 C29 . . 105.7(3) ?
C31 N5 Cd1 . . 134.4(2) ?
C29 N5 Cd1 . . 119.9(2) ?
C31 N6 C30 . . 106.4(3) ?
C31 N6 C32 . . 126.5(3) ?
C30 N6 C32 . . 126.9(3) ?
C37 N7 C35 . . 105.4(3) ?
C37 N7 Cd1 . . 131.0(2) ?
C35 N7 Cd1 . . 121.9(2) ?
C37 N8 C36 . . 106.5(3) ?
C37 N8 C38 . . 127.3(3) ?
C36 N8 C38 . . 126.2(3) ?
O1 C1 O2 . . 122.0(3) ?
O1 C1 C2 . . 117.8(3) ?
O2 C1 C2 . . 120.0(3) ?
C3 C2 C8 . . 119.8(3) ?
C3 C2 C1 . . 118.1(3) ?
C8 C2 C1 . . 121.9(3) ?
C4 C3 C2 . . 121.2(3) ?
C4 C3 H3 . . 119.4 ?
C2 C3 H3 . . 119.4 ?
C3 C4 C5 . . 119.5(3) ?
C3 C4 H4 . . 120.2 ?
C5 C4 H4 . . 120.2 ?
C4 C5 C7 . . 119.5(3) ?
C4 C5 C6 . . 121.4(3) ?
C7 C5 C6 . . 119.1(3) ?
O4 C6 O3 . . 125.6(3) ?
O4 C6 C5 . . 115.7(3) ?
O3 C6 C5 . . 118.7(3) ?
C5 C7 C8 . . 121.7(3) ?
C5 C7 H7 . . 119.1 ?
C8 C7 H7 . . 119.1 ?
C7 C8 C2 . . 118.0(3) ?
C7 C8 C9 . . 118.8(2) ?
C2 C8 C9 . . 122.8(3) ?
C16 C9 C10 . . 118.7(3) ?
C16 C9 C8 . . 119.7(3) ?
C10 C9 C8 . . 121.0(3) ?
C12 C10 C9 . . 119.8(3) ?
C12 C10 C11 . . 117.7(3) ?
C9 C10 C11 . . 122.5(3) ?
O6 C11 O5 . . 122.7(3) ?
O6 C11 C10 . . 117.3(3) ?
O5 C11 C10 . . 119.8(3) ?
C10 C12 C13 . . 121.1(3) ?
C10 C12 H12 . . 119.5 ?
C13 C12 H12 . . 119.5 ?
C12 C13 C14 . . 120.2(3) ?
C12 C13 H13 . . 119.9 ?
C14 C13 H13 . . 119.9 ?
C13 C14 C16 . . 118.6(3) ?
C13 C14 C15 . . 120.6(3) ?
C16 C14 C15 . . 120.7(3) ?
O7 C15 O8 . . 124.3(3) ?
O7 C15 C14 . . 117.8(3) ?
O8 C15 C14 . . 117.9(3) ?
C9 C16 C14 . . 121.5(3) ?
C9 C16 H16 . . 119.3 ?
C14 C16 H16 . . 119.3 ?
C18 C17 N1 . . 109.7(3) ?
C18 C17 H17 . . 125.2 ?
N1 C17 H17 . . 125.2 ?
C17 C18 N2 . . 105.9(3) ?
C17 C18 H18 . . 127.0 ?
N2 C18 H18 . . 127.0 ?
N1 C19 N2 . . 111.5(3) ?
N1 C19 H19 . . 124.3 ?
N2 C19 H19 . . 124.3 ?
C25 C20 C21 . . 119.7(3) ?
C25 C20 N2 . . 119.0(3) ?
C21 C20 N2 . . 121.3(3) ?
C20 C21 C22 . . 119.6(4) ?
C20 C21 H21 . . 120.2 ?
C22 C21 H21 . . 120.2 ?
C23 C22 C21 . . 120.7(4) ?
C23 C22 H22 . . 119.6 ?
C21 C22 H22 . . 119.6 ?
C22 C23 C24 . . 119.5(3) ?
C22 C23 N3 . . 121.0(3) ?
C24 C23 N3 . . 119.5(3) ?
C23 C24 C25 . . 119.6(4) ?
C23 C24 H24 . . 120.2 ?
C25 C24 H24 . . 120.2 ?
C20 C25 C24 . . 120.9(4) ?
C20 C25 H25 . . 119.6 ?
C24 C25 H25 . . 119.6 ?
C27 C26 N3 4_465 . 106.9(3) ?
C27 C26 H26 4_465 . 126.6 ?
N3 C26 H26 . . 126.6 ?
C26 C27 N4 4_666 . 109.2(3) ?
C26 C27 H27 4_666 . 125.4 ?
N4 C27 H27 . . 125.4 ?
N4 C28 N3 . 4_666 111.6(3) ?
N4 C28 H28 . . 124.2 ?
N3 C28 H28 4_666 . 124.2 ?
C30 C29 N5 . . 110.4(3) ?
C30 C29 H29 . . 124.8 ?
N5 C29 H29 . . 124.8 ?
C29 C30 N6 . . 106.1(3) ?
C29 C30 H30 . . 127.0 ?
N6 C30 H30 . . 127.0 ?
N5 C31 N6 . . 111.4(3) ?
N5 C31 H31 . . 124.3 ?
N6 C31 H31 . . 124.3 ?
C34 C32 C33 . . 119.7(3) ?
C34 C32 N6 . . 120.4(3) ?
C33 C32 N6 . . 119.9(3) ?
C34 C33 C32 3 . 119.9(4) ?
C34 C33 H33 3 . 120.1 ?
C32 C33 H33 . . 120.1 ?
C32 C34 C33 . 3 120.4(4) ?
C32 C34 H34 . . 119.8 ?
C33 C34 H34 3 . 119.8 ?
C36 C35 N7 . . 110.9(3) ?
C36 C35 H35 . . 124.6 ?
N7 C35 H35 . . 124.6 ?
C35 C36 N8 . . 105.5(3) ?
C35 C36 H36 . . 127.2 ?
N8 C36 H36 . . 127.2 ?
N7 C37 N8 . . 111.7(3) ?
N7 C37 H37 . . 124.1 ?
N8 C37 H37 . . 124.1 ?
C40 C38 C39 . . 119.6(3) ?
C40 C38 N8 . . 120.6(3) ?
C39 C38 N8 . . 119.7(3) ?
C38 C39 C40 . 3_756 119.7(3) ?
C38 C39 H39 . . 120.1 ?
C40 C39 H39 3_756 . 120.1 ?
C38 C40 C39 . 3_756 120.6(3) ?
C38 C40 H40 . . 119.7 ?
C39 C40 H40 3_756 . 119.7 ?

loop_
_geom_bond_atom_site_label_1
_geom_bond_atom_site_label_2
_geom_bond_site_symmetry_2
_geom_bond_distance
_geom_bond_publ_flag
Cd1 O4 4_565 2.229(2) y
Cd1 N5 . 2.260(3) y
Cd1 O1 . 2.286(2) y
Cd1 O2 . 2.676(2) y
Cd1 O5 2_645 2.733(3) y
Cd1 O6 2_645 2.294(2) y
Cd1 N7 . 2.334(2) y
Cd2 N4 . 2.231(3) y
Cd2 N1 . 2.256(3) y
Cd2 O9 . 2.323(2) y
Cd2 O5 . 2.333(2) y
Cd2 O3 4_565 2.371(2) y
Cd2 O2 . 2.387(2) y
O1 C1 . 1.259(4) ?
O2 C1 . 1.257(4) ?
O3 C6 . 1.268(3) ?
O3 Cd2 4_566 2.371(2) ?
O4 C6 . 1.249(4) ?
O4 Cd1 4_566 2.229(2) ?
O5 C11 . 1.253(3) ?
O6 C11 . 1.245(3) ?
O6 Cd1 2_655 2.294(2) ?
O7 C15 . 1.241(4) ?
O8 C15 . 1.252(4) ?
O9 H9A . 0.8244 ?
O9 H9B . 0.8239 ?
O10 H10A . 0.8286 ?
O10 H10B . 0.8329 ?
O11 H11A . 0.8535 ?
O11 H11B . 0.8353 ?
N1 C19 . 1.306(4) ?
N1 C17 . 1.375(4) ?
N2 C19 . 1.343(4) ?
N2 C18 . 1.377(5) ?
N2 C20 . 1.429(4) ?
N3 C28 4_465 1.343(4) ?
N3 C26 . 1.374(4) ?
N3 C23 . 1.422(4) ?
N4 C28 . 1.316(4) ?
N4 C27 . 1.373(4) ?
N5 C31 . 1.311(4) ?
N5 C29 . 1.367(4) ?
N6 C31 . 1.347(4) ?
N6 C30 . 1.383(4) ?
N6 C32 . 1.424(4) ?
N7 C37 . 1.307(4) ?
N7 C35 . 1.369(4) ?
N8 C37 . 1.356(4) ?
N8 C36 . 1.383(4) ?
N8 C38 . 1.425(4) ?
C1 C2 . 1.496(4) ?
C2 C3 . 1.390(4) ?
C2 C8 . 1.400(4) ?
C3 C4 . 1.381(4) ?
C3 H3 . 0.9300 ?
C4 C5 . 1.380(4) ?
C4 H4 . 0.9300 ?
C5 C7 . 1.391(4) ?
C5 C6 . 1.506(4) ?
C7 C8 . 1.390(4) ?
C7 H7 . 0.9300 ?
C8 C9 . 1.492(4) ?
C9 C16 . 1.390(4) ?
C9 C10 . 1.396(4) ?
C10 C12 . 1.383(4) ?
C10 C11 . 1.506(4) ?
C12 C13 . 1.382(4) ?
C12 H12 . 0.9300 ?
C13 C14 . 1.386(4) ?
C13 H13 . 0.9300 ?
C14 C16 . 1.401(4) ?
C14 C15 . 1.516(4) ?
C16 H16 . 0.9300 ?
C17 C18 . 1.349(5) ?
C17 H17 . 0.9300 ?
C18 H18 . 0.9300 ?
C19 H19 . 0.9300 ?
C20 C25 . 1.359(5) ?
C20 C21 . 1.358(5) ?
C21 C22 . 1.385(5) ?
C21 H21 . 0.9300 ?
C22 C23 . 1.358(5) ?
C22 H22 . 0.9300 ?
C23 C24 . 1.368(5) ?
C24 C25 . 1.376(5) ?
C24 H24 . 0.9300 ?
C25 H25 . 0.9300 ?
C26 C27 4_465 1.348(5) ?
C26 H26 . 0.9300 ?
C27 C26 4_666 1.348(5) ?
C27 H27 . 0.9300 ?
C28 N3 4_666 1.343(4) ?
C28 H28 . 0.9300 ?
C29 C30 . 1.337(5) ?
C29 H29 . 0.9300 ?
C30 H30 . 0.9300 ?
C31 H31 . 0.9300 ?
C32 C34 . 1.366(5) ?
C32 C33 . 1.381(5) ?
C33 C34 3 1.376(5) ?
C33 H33 . 0.9300 ?
C34 C33 3 1.376(5) ?
C34 H34 . 0.9300 ?
C35 C36 . 1.346(4) ?
C35 H35 . 0.9300 ?
C36 H36 . 0.9300 ?
C37 H37 . 0.9300 ?
C38 C40 . 1.377(5) ?
C38 C39 . 1.380(5) ?
C39 C40 3_756 1.379(5) ?
C39 H39 . 0.9300 ?
C40 C39 3_756 1.379(5) ?
C40 H40 . 0.9300 ?

loop_
_geom_hbond_atom_site_label_D
_geom_hbond_atom_site_label_H
_geom_hbond_atom_site_label_A
_geom_hbond_site_symmetry_A
_geom_hbond_distance_DH
_geom_hbond_distance_HA
_geom_hbond_distance_DA
_geom_hbond_angle_DHA
C36 H36 O8 1_655 0.93 2.56 3.226(4) 128.5
C36 H36 O7 1_655 0.93 2.44 3.350(5) 165.3
O11 H11B O7 2_655 0.84 1.86 2.692(5) 174.8
O11 H11A O10 . 0.85 2.00 2.852(5) 177.7
O10 H10B O3 4_565 0.83 2.12 2.929(4) 165.2
O10 H10A O8 1_655 0.83 1.94 2.754(4) 169.2
O9 H9B O11 . 0.82 2.05 2.763(5) 144.8
O9 H9A O1 2_655 0.82 1.88 2.687(3) 166.4

loop_
_geom_torsion_atom_site_label_1
_geom_torsion_atom_site_label_2
_geom_torsion_atom_site_label_3
_geom_torsion_atom_site_label_4
_geom_torsion_site_symmetry_1
_geom_torsion_site_symmetry_4
_geom_torsion
O4 Cd1 O1 C1 4_565 . -1.6(3)
N5 Cd1 O1 C1 . . -93.9(2)
O6 Cd1 O1 C1 2_645 . 158.29(18)
N7 Cd1 O1 C1 . . 88.7(2)
N4 Cd2 O2 C1 . . 18.7(3)
N1 Cd2 O2 C1 . . -158.5(3)
O9 Cd2 O2 C1 . . 140.5(5)
O5 Cd2 O2 C1 . . -69.3(3)
O3 Cd2 O2 C1 4_565 . 109.7(3)
N4 Cd2 O5 C11 . . -104.8(4)
N1 Cd2 O5 C11 . . 75.2(4)
O9 Cd2 O5 C11 . . 162.7(4)
O2 Cd2 O5 C11 . . -12.1(4)
O9 Cd2 N1 C19 . . -169.6(3)
O5 Cd2 N1 C19 . . -80.1(3)
O3 Cd2 N1 C19 4_565 . 107.9(3)
O2 Cd2 N1 C19 . . 19.7(3)
O9 Cd2 N1 C17 . . 6.2(3)
O5 Cd2 N1 C17 . . 95.6(3)
O3 Cd2 N1 C17 4_565 . -76.4(3)
O2 Cd2 N1 C17 . . -164.6(3)
O9 Cd2 N4 C28 . . -78.7(3)
O5 Cd2 N4 C28 . . -168.0(3)
O3 Cd2 N4 C28 4_565 . 4.0(3)
O2 Cd2 N4 C28 . . 92.3(3)
O9 Cd2 N4 C27 . . 98.0(3)
O5 Cd2 N4 C27 . . 8.7(3)
O3 Cd2 N4 C27 4_565 . -179.4(3)
O2 Cd2 N4 C27 . . -91.0(3)
O4 Cd1 N5 C31 4_565 . -140.5(3)
O1 Cd1 N5 C31 . . -1.5(4)
O6 Cd1 N5 C31 2_645 . 129.6(3)
O4 Cd1 N5 C29 4_565 . 38.0(3)
O1 Cd1 N5 C29 . . 177.0(3)
O6 Cd1 N5 C29 2_645 . -51.9(3)
O4 Cd1 N7 C37 4_565 . 172.6(3)
O1 Cd1 N7 C37 . . 33.6(3)
O6 Cd1 N7 C37 2_645 . -97.8(3)
O4 Cd1 N7 C35 4_565 . -24.8(3)
O1 Cd1 N7 C35 . . -163.8(3)
O6 Cd1 N7 C35 2_645 . 64.8(3)
Cd1 O1 C1 O2 . . 17.2(3)
Cd1 O1 C1 C2 . . -158.0(2)
Cd2 O2 C1 O1 . . -138.5(3)
Cd2 O2 C1 C2 . . 36.6(4)
O1 C1 C2 C3 . . 45.8(4)
O2 C1 C2 C3 . . -129.5(3)
O1 C1 C2 C8 . . -139.6(3)
O2 C1 C2 C8 . . 45.2(4)
C8 C2 C3 C4 . . -4.4(5)
C1 C2 C3 C4 . . 170.4(3)
C2 C3 C4 C5 . . -1.1(5)
C3 C4 C5 C7 . . 4.4(5)
C3 C4 C5 C6 . . -175.7(3)
Cd1 O4 C6 O3 4_566 . -20.5(5)
Cd1 O4 C6 C5 4_566 . 160.2(2)
Cd2 O3 C6 O4 4_566 . 87.5(3)
Cd2 O3 C6 C5 4_566 . -93.2(3)
C4 C5 C6 O4 . . 154.4(3)
C7 C5 C6 O4 . . -25.7(4)
C4 C5 C6 O3 . . -24.9(4)
C7 C5 C6 O3 . . 154.9(3)
C4 C5 C7 C8 . . -2.4(4)
C6 C5 C7 C8 . . 177.7(3)
C5 C7 C8 C2 . . -2.9(4)
C5 C7 C8 C9 . . 170.0(3)
C3 C2 C8 C7 . . 6.3(4)
C1 C2 C8 C7 . . -168.3(3)
C3 C2 C8 C9 . . -166.3(3)
C1 C2 C8 C9 . . 19.1(4)
C7 C8 C9 C16 . . -113.6(3)
C2 C8 C9 C16 . . 58.9(4)
C7 C8 C9 C10 . . 57.5(4)
C2 C8 C9 C10 . . -130.0(3)
C16 C9 C10 C12 . . 4.9(4)
C8 C9 C10 C12 . . -166.3(3)
C16 C9 C10 C11 . . -173.6(3)
C8 C9 C10 C11 . . 15.3(4)
Cd1 O6 C11 O5 2_655 . 21.5(3)
Cd1 O6 C11 C10 2_655 . -152.9(2)
Cd2 O5 C11 O6 . . 171.1(2)
Cd2 O5 C11 C10 . . -14.7(5)
C12 C10 C11 O6 . . 61.7(4)
C9 C10 C11 O6 . . -119.8(3)
C12 C10 C11 O5 . . -112.8(3)
C9 C10 C11 O5 . . 65.7(4)
C9 C10 C12 C13 . . -2.8(5)
C11 C10 C12 C13 . . 175.8(3)
C10 C12 C13 C14 . . -1.4(5)
C12 C13 C14 C16 . . 3.3(5)
C12 C13 C14 C15 . . 179.5(3)
C13 C14 C15 O7 . . -171.0(3)
C16 C14 C15 O7 . . 5.2(5)
C13 C14 C15 O8 . . 8.3(5)
C16 C14 C15 O8 . . -175.5(3)
C10 C9 C16 C14 . . -3.0(4)
C8 C9 C16 C14 . . 168.3(3)
C13 C14 C16 C9 . . -1.1(4)
C15 C14 C16 C9 . . -177.3(3)
C19 N1 C17 C18 . . 0.0(4)
Cd2 N1 C17 C18 . . -176.4(2)
N1 C17 C18 N2 . . -0.1(4)
C19 N2 C18 C17 . . 0.2(4)
C20 N2 C18 C17 . . 173.8(4)
C17 N1 C19 N2 . . 0.1(4)
Cd2 N1 C19 N2 . . 176.7(2)
C18 N2 C19 N1 . . -0.2(5)
C20 N2 C19 N1 . . -173.9(3)
C19 N2 C20 C25 . . 49.8(6)
C18 N2 C20 C25 . . -122.6(5)
C19 N2 C20 C21 . . -132.6(5)
C18 N2 C20 C21 . . 54.9(6)
C25 C20 C21 C22 . . -0.5(8)
N2 C20 C21 C22 . . -178.1(5)
C20 C21 C22 C23 . . 0.1(9)
C21 C22 C23 C24 . . 0.0(8)
C21 C22 C23 N3 . . 179.1(5)
C28 N3 C23 C22 4_465 . -28.8(6)
C26 N3 C23 C22 . . 152.2(4)
C28 N3 C23 C24 4_465 . 150.3(5)
C26 N3 C23 C24 . . -28.7(6)
C22 C23 C24 C25 . . 0.4(8)
N3 C23 C24 C25 . . -178.7(5)
C21 C20 C25 C24 . . 0.9(9)
N2 C20 C25 C24 . . 178.5(5)
C23 C24 C25 C20 . . -0.9(9)
C28 N3 C26 C27 4_465 4_465 0.4(4)
C23 N3 C26 C27 . 4_465 179.6(3)
C28 N4 C27 C26 . 4_666 0.5(4)
Cd2 N4 C27 C26 . 4_666 -176.7(2)
C27 N4 C28 N3 . 4_666 -0.8(4)
Cd2 N4 C28 N3 . 4_666 176.5(2)
C31 N5 C29 C30 . . 0.3(4)
Cd1 N5 C29 C30 . . -178.6(3)
N5 C29 C30 N6 . . 0.0(4)
C31 N6 C30 C29 . . -0.2(4)
C32 N6 C30 C29 . . -176.7(4)
C29 N5 C31 N6 . . -0.5(4)
Cd1 N5 C31 N6 . . 178.2(2)
C30 N6 C31 N5 . . 0.5(4)
C32 N6 C31 N5 . . 176.9(3)
C31 N6 C32 C34 . . 22.8(6)
C30 N6 C32 C34 . . -161.4(4)
C31 N6 C32 C33 . . -156.2(4)
C30 N6 C32 C33 . . 19.5(6)
C34 C32 C33 C34 . 3 0.3(8)
N6 C32 C33 C34 . 3 179.3(4)
C33 C32 C34 C33 . 3 -0.3(8)
N6 C32 C34 C33 . 3 -179.3(4)
C37 N7 C35 C36 . . -0.6(4)
Cd1 N7 C35 C36 . . -167.0(2)
N7 C35 C36 N8 . . -0.2(4)
C37 N8 C36 C35 . . 0.9(4)
C38 N8 C36 C35 . . -179.9(3)
C35 N7 C37 N8 . . 1.2(4)
Cd1 N7 C37 N8 . . 165.9(2)
C36 N8 C37 N7 . . -1.4(4)
C38 N8 C37 N7 . . 179.5(3)
C37 N8 C38 C40 . . -30.9(5)
C36 N8 C38 C40 . . 150.1(4)
C37 N8 C38 C39 . . 149.5(4)
C36 N8 C38 C39 . . -29.4(5)
C40 C38 C39 C40 . 3_756 0.2(7)
N8 C38 C39 C40 . 3_756 179.7(4)
C39 C38 C40 C39 . 3_756 -0.2(7)
N8 C38 C40 C39 . 3_756 -179.7(4)
